data_7702685
loop_
_publ_author_name
'Murugavel, Ramaswamy'
'Krishnamurthy, Divya'
'Sathiyendiran, Malaichamy'

_publ_section_title
;
 Anionic metal--organic and cationic organic layer alternation in the
 coordination polymers [{M(BTEC)(OH2)4}&#x00B7;{C4H12N2}&#x00B7;4H2O]n (M
 = Co, Ni, and Zn; BTEC = 1,2,4,5-benzenetetracarboxylate)
;
_journal_issue 1
_journal_name_full 'Journal of the Chemical Society, Dalton Transactions'
_journal_page_first 34
_journal_paper_doi 10.1039/b105687p
_journal_year 2002
_chemical_formula_moiety '[Zn(H2O)4(C6H2(COO)4)]2-(C4H12N)2+(H2O)2'
_chemical_formula_sum 'C14 H30 N2 O16 Zn'
_chemical_formula_weight 547.77
_chemical_name_common 'Zn_Pyromelttate coordination polymer'
_space_group_IT_number 2
_space_group_name_Hall '-P 1'
_space_group_name_H-M_alt 'P -1'
_symmetry_cell_setting triclinic
_symmetry_space_group_name_H-M 'P -1'
_atom_sites_solution_hydrogens geom
_atom_sites_solution_primary direct
_atom_sites_solution_secondary difmap
_audit_creation_method SHELXL-97
_cell_angle_alpha 104.870(10)
_cell_angle_beta 98.16(3)
_cell_angle_gamma 109.45(3)
_cell_formula_units_Z 1
_cell_length_a 6.847(5)
_cell_length_b 9.1220(10)
_cell_length_c 9.769(2)
_cell_measurement_reflns_used 3
_cell_measurement_temperature 293(2)
_cell_volume 538.5(4)
_computing_cell_refinement 'nonius mach3 software'
_computing_data_collection 'nonius mach3 software'
_computing_data_reduction 'nonius maxus'
_computing_molecular_graphics PLATON99
_computing_publication_material ciftab
_computing_structure_refinement 'SHELXL-97 (Sheldrick, 1997)'
_computing_structure_solution 'SHELXS-97 (Sheldrick, 1990)'
_diffrn_ambient_temperature 293(2)
_diffrn_measured_fraction_theta_full 1.000
_diffrn_measured_fraction_theta_max 1.000
_diffrn_measurement_device_type 'nonius mach3'
_diffrn_radiation_monochromator graphite
_diffrn_radiation_source 'fine-focus sealed tube'
_diffrn_radiation_type MoK\a
_diffrn_radiation_wavelength 0.71069
_diffrn_reflns_av_R_equivalents 0.0080
_diffrn_reflns_av_sigmaI/netI 0.0126
_diffrn_reflns_limit_h_max 8
_diffrn_reflns_limit_h_min -8
_diffrn_reflns_limit_k_max 10
_diffrn_reflns_limit_k_min -10
_diffrn_reflns_limit_l_max 11
_diffrn_reflns_limit_l_min -3
_diffrn_reflns_number 2067
_diffrn_reflns_theta_full 24.97
_diffrn_reflns_theta_max 24.97
_diffrn_reflns_theta_min 2.23
_diffrn_standards_decay_% negligible
_diffrn_standards_interval_time '60 min'
_diffrn_standards_number 3
_exptl_absorpt_coefficient_mu 1.225
_exptl_absorpt_correction_T_max 0.6399
_exptl_absorpt_correction_T_min 0.5268
_exptl_crystal_colour colorless
_exptl_crystal_density_diffrn 1.689
_exptl_crystal_density_method 'not measured'
_exptl_crystal_description 'rectangular blocks'
_exptl_crystal_F_000 286
_exptl_crystal_size_max 0.60
_exptl_crystal_size_mid 0.50
_exptl_crystal_size_min 0.40
_refine_diff_density_max 0.436
_refine_diff_density_min -0.866
_refine_diff_density_rms 0.091
_refine_ls_extinction_method none
_refine_ls_goodness_of_fit_ref 1.133
_refine_ls_hydrogen_treatment mixed
_refine_ls_matrix_type full
_refine_ls_number_parameters 196
_refine_ls_number_reflns 1889
_refine_ls_number_restraints 0
_refine_ls_restrained_S_all 1.133
_refine_ls_R_factor_all 0.0346
_refine_ls_R_factor_gt 0.0343
_refine_ls_shift/su_max 0.000
_refine_ls_shift/su_mean 0.000
_refine_ls_structure_factor_coef Fsqd
_refine_ls_weighting_details 'calc w=1/[\s^2^(Fo^2^)+(0.0540P)^2^+0.5486P] where P=(Fo^2^+2Fc^2^)/3'
_refine_ls_weighting_scheme calc
_refine_ls_wR_factor_gt 0.0921
_refine_ls_wR_factor_ref 0.0924
_reflns_number_gt 1866
_reflns_number_total 1889
_reflns_threshold_expression >2sigma(I)
_cod_data_source_file b105687p.txt
_cod_data_source_block rm004
_cod_original_sg_symbol_H-M P-1
_cod_database_code 7702685

loop_
_symmetry_equiv_pos_as_xyz
'x, y, z'
'-x, -y, -z'

loop_
_atom_site_label
_atom_site_type_symbol
_atom_site_fract_x
_atom_site_fract_y
_atom_site_fract_z
_atom_site_U_iso_or_equiv
_atom_site_adp_type
_atom_site_occupancy
_atom_site_calc_flag
_atom_site_refinement_flags
Zn1 Zn 0.0000 0.0000 0.0000 0.02030(16) Uani 1 d S
O1 O 0.2557(3) 0.1729(2) -0.0429(2) 0.0267(4) Uani 1 d .
O2 O 0.2045(3) -0.0966(2) 0.08534(19) 0.0220(4) Uani 1 d .
O3 O 0.0296(3) 0.16174(19) 0.21539(17) 0.0199(4) Uani 1 d .
O4 O 0.2780(5) 0.3950(3) 0.2220(4) 0.0829(12) Uani 1 d .
O5 O -0.3446(3) 0.2553(2) 0.13180(18) 0.0239(4) Uani 1 d .
O6 O -0.4621(3) 0.1255(2) 0.2871(2) 0.0334(5) Uani 1 d .
O7 O 0.4078(4) -0.2709(3) 0.2653(3) 0.0500(6) Uani 1 d .
O8 O -0.1365(17) -0.4505(5) 0.0807(6) 0.144(3) Uani 1 d .
N1 N -0.1730(4) -0.0506(3) 0.3730(2) 0.0272(5) Uani 1 d .
C1 C 0.2132(4) 0.5405(3) 0.5012(3) 0.0199(5) Uani 1 d .
C2 C 0.0579(4) 0.4117(3) 0.3839(2) 0.0183(5) Uani 1 d .
C3 C -0.1575(4) 0.3720(3) 0.3829(2) 0.0174(5) Uani 1 d .
C4 C 0.1285(4) 0.3166(3) 0.2641(3) 0.0252(5) Uani 1 d .
C5 C -0.3356(4) 0.2388(3) 0.2568(3) 0.0196(5) Uani 1 d .
C6 C -0.0320(5) -0.1442(4) 0.3809(3) 0.0327(6) Uani 1 d .
C7 C -0.1867(5) 0.0329(4) 0.5216(3) 0.0321(6) Uani 1 d .
H1 H 0.391(8) 0.185(6) 0.009(6) 0.080 Uiso 1 d .
H2 H 0.249(8) 0.260(7) -0.022(6) 0.080 Uiso 1 d .
H3 H 0.247(8) -0.147(6) 0.012(6) 0.080 Uiso 1 d .
H4 H 0.304(8) -0.023(6) 0.148(6) 0.080 Uiso 1 d .
H5 H 0.363(8) 0.568(6) 0.510(5) 0.080 Uiso 1 d .
H6 H -0.128(8) 0.020(6) 0.326(6) 0.080 Uiso 1 d .
H7 H -0.319(8) -0.137(6) 0.315(6) 0.080 Uiso 1 d .
H8 H -0.016(8) -0.199(6) 0.274(6) 0.080 Uiso 1 d .
H9 H -0.099(8) -0.232(6) 0.416(6) 0.080 Uiso 1 d .
H10 H -0.260(8) 0.097(6) 0.515(5) 0.080 Uiso 1 d .
H11 H -0.254(8) -0.053(6) 0.563(6) 0.080 Uiso 1 d .
H12 H 0.387(8) -0.374(7) 0.242(6) 0.080 Uiso 1 d .
H13 H 0.306(8) -0.270(6) 0.194(6) 0.080 Uiso 1 d .
H14 H -0.107(12) -0.507(8) 0.080(8) 0.080 Uiso 1 d .
H15 H -0.254(9) -0.496(8) 0.068(7) 0.080 Uiso 1 d .

loop_
_atom_site_aniso_label
_atom_site_aniso_U_11
_atom_site_aniso_U_22
_atom_site_aniso_U_33
_atom_site_aniso_U_23
_atom_site_aniso_U_13
_atom_site_aniso_U_12
Zn1 0.0201(2) 0.0280(2) 0.0176(2) 0.00981(16) 0.00774(15) 0.01200(17)
O1 0.0207(9) 0.0284(10) 0.0248(9) 0.0078(8) 0.0031(7) 0.0038(8)
O2 0.0190(8) 0.0241(9) 0.0181(8) 0.0020(7) 0.0011(7) 0.0077(7)
O3 0.0226(8) 0.0177(8) 0.0158(8) 0.0013(6) 0.0045(6) 0.0066(7)
O4 0.089(2) 0.0270(12) 0.103(2) -0.0154(13) 0.083(2) -0.0114(13)
O5 0.0217(9) 0.0303(9) 0.0160(8) 0.0037(7) 0.0014(7) 0.0098(7)
O6 0.0296(10) 0.0277(10) 0.0240(9) 0.0062(8) -0.0039(8) -0.0059(8)
O7 0.0393(13) 0.0446(13) 0.0482(14) 0.0155(11) 0.0012(11) -0.0021(11)
O8 0.249(8) 0.053(2) 0.075(3) 0.023(2) 0.048(4) -0.012(3)
N1 0.0268(11) 0.0331(12) 0.0207(11) 0.0119(9) 0.0032(9) 0.0089(10)
C1 0.0146(11) 0.0203(11) 0.0203(11) 0.0024(9) 0.0038(9) 0.0047(9)
C2 0.0188(11) 0.0172(11) 0.0159(11) 0.0025(9) 0.0053(9) 0.0049(9)
C3 0.0171(11) 0.0167(11) 0.0144(11) 0.0031(9) 0.0019(9) 0.0041(9)
C4 0.0237(12) 0.0213(12) 0.0240(13) -0.0002(10) 0.0106(10) 0.0044(10)
C5 0.0165(11) 0.0202(11) 0.0179(12) 0.0007(9) 0.0012(9) 0.0074(9)
C6 0.0422(16) 0.0327(14) 0.0247(14) 0.0094(11) 0.0056(12) 0.0173(13)
C7 0.0312(15) 0.0473(17) 0.0244(14) 0.0155(13) 0.0106(11) 0.0190(13)

loop_
_atom_type_symbol
_atom_type_description
_atom_type_scat_dispersion_real
_atom_type_scat_dispersion_imag
_atom_type_scat_source
C C 0.0033 0.0016 'International Tables Vol C Tables 4.2.6.8 and 6.1.1.4'
H H 0.0000 0.0000 'International Tables Vol C Tables 4.2.6.8 and 6.1.1.4'
N N 0.0061 0.0033 'International Tables Vol C Tables 4.2.6.8 and 6.1.1.4'
O O 0.0106 0.0060 'International Tables Vol C Tables 4.2.6.8 and 6.1.1.4'
Zn Zn 0.2839 1.4301 'International Tables Vol C Tables 4.2.6.8 and 6.1.1.4'

loop_
_geom_angle_atom_site_label_1
_geom_angle_atom_site_label_2
_geom_angle_atom_site_label_3
_geom_angle
_geom_angle_site_symmetry_1
_geom_angle_site_symmetry_3
O2 Zn1 O2 180.00(11) 2 .
O2 Zn1 O1 89.13(9) 2 .
O2 Zn1 O1 90.87(9) . .
O2 Zn1 O1 90.87(9) 2 2
O2 Zn1 O1 89.13(9) . 2
O1 Zn1 O1 180.00(11) . 2
O2 Zn1 O3 87.82(7) 2 .
O2 Zn1 O3 92.18(7) . .
O1 Zn1 O3 94.63(7) . .
O1 Zn1 O3 85.37(7) 2 .
O2 Zn1 O3 92.18(7) 2 2
O2 Zn1 O3 87.82(7) . 2
O1 Zn1 O3 85.37(7) . 2
O1 Zn1 O3 94.63(7) 2 2
O3 Zn1 O3 180.00(10) . 2
C4 O3 Zn1 126.40(16) . .
C7 N1 C6 111.0(2) . .
C3 C1 C2 121.4(2) 2_566 .
C3 C2 C1 119.1(2) . .
C3 C2 C4 121.9(2) . .
C1 C2 C4 119.0(2) . .
C1 C3 C2 119.5(2) 2_566 .
C1 C3 C5 118.2(2) 2_566 .
C2 C3 C5 122.3(2) . .
O4 C4 O3 125.1(2) . .
O4 C4 C2 117.6(2) . .
O3 C4 C2 117.3(2) . .
O6 C5 O5 126.1(2) . .
O6 C5 C3 116.6(2) . .
O5 C5 C3 117.3(2) . .
N1 C6 C7 110.7(2) . 2_556
N1 C7 C6 111.1(2) . 2_556

loop_
_geom_bond_atom_site_label_1
_geom_bond_atom_site_label_2
_geom_bond_distance
_geom_bond_site_symmetry_2
Zn1 O2 2.0733(19) 2
Zn1 O2 2.0733(19) .
Zn1 O1 2.106(2) .
Zn1 O1 2.106(2) 2
Zn1 O3 2.1751(16) .
Zn1 O3 2.1751(16) 2
O3 C4 1.268(3) .
O4 C4 1.230(4) .
O5 C5 1.264(3) .
O6 C5 1.241(3) .
N1 C7 1.489(4) .
N1 C6 1.493(4) .
C1 C3 1.387(3) 2_566
C1 C2 1.398(3) .
C2 C3 1.395(4) .
C2 C4 1.508(3) .
C3 C1 1.387(3) 2_566
C3 C5 1.516(3) .
C6 C7 1.506(4) 2_556
C7 C6 1.506(4) 2_556
